data_4108999
loop_
_publ_author_name
'Sergiy V. Rosokha'
'Jay K. Kochi'

_publ_section_title
;
 Molecular and Electronic Structures of the Long-Bonded \p-Dimers of
 Tetrathiafulvalene Cation-Radical in Intermolecular Electron Transfer and
 in (Solid-State) Conductivity
;
_journal_name_full 'Journal of the American Chemical Society'
_journal_page_first 828
_journal_page_last 838
_journal_paper_doi 10.1021/ja064166x
_journal_volume 129
_journal_year 2007
_chemical_formula_moiety 'C13 H36 B11, C6 H4 S4'
_chemical_formula_sum 'C19 H40 B11 S4'
_chemical_formula_weight 515.66
_chemical_name_common 'TTf+ Car-'
_chemical_name_systematic
; 
 Tetrathiafulvalenium Dodecamethylcarba-closo-dodecaboranate
;
_space_group_IT_number 14
_symmetry_cell_setting monoclinic
_symmetry_space_group_name_Hall '-P 2yn'
_symmetry_space_group_name_H-M 'P 1 21/n 1'
_atom_sites_solution_hydrogens geom
_atom_sites_solution_primary direct
_atom_sites_solution_secondary difmap
_audit_creation_method SHELXL-97
_cell_angle_alpha 90.00
_cell_angle_beta 109.609(5)
_cell_angle_gamma 90.00
_cell_formula_units_Z 2
_cell_length_a 9.1393(8)
_cell_length_b 13.3909(13)
_cell_length_c 12.5744(10)
_cell_measurement_reflns_used 527
_cell_measurement_temperature 173(2)
_cell_measurement_theta_max 28.03
_cell_measurement_theta_min 2.30
_cell_volume 1449.6(2)
_computing_cell_refinement 'SAINT V6.28 (BrukerAXS, 1997-2001)'
_computing_data_collection 'SMART V5.630 (BrukerAXS, 1997-2001)'
_computing_data_reduction 'SAINT & SADABS V2.06 (Sheldrick, 2000)'
_computing_molecular_graphics 'XP V5.06 (BrukerAXS, 1997-99)'
_computing_publication_material 'SHELXL-93, XCIF V5.05 (BrukerAXS, 1997-99)'
_computing_structure_refinement 'SHELXTL v. 6.12 (Sheldrick, 2001)'
_computing_structure_solution 'SHELXTL v. 6.12 (Sheldrick, 2001)'
_diffrn_ambient_temperature 173(2)
_diffrn_measured_fraction_theta_full 0.999
_diffrn_measured_fraction_theta_max 0.933
_diffrn_measurement_device 'Siemens SMART'
_diffrn_measurement_method
;
\w-scan, frame range 0.3 deg, hemisphere
;
_diffrn_radiation_monochromator graphite
_diffrn_radiation_source 'fine-focus sealed tube'
_diffrn_radiation_type MoK\a
_diffrn_radiation_wavelength 0.71073
_diffrn_reflns_av_R_equivalents 0.0282
_diffrn_reflns_av_sigmaI/netI 0.0262
_diffrn_reflns_limit_h_max 12
_diffrn_reflns_limit_h_min -12
_diffrn_reflns_limit_k_max 19
_diffrn_reflns_limit_k_min -12
_diffrn_reflns_limit_l_max 17
_diffrn_reflns_limit_l_min -17
_diffrn_reflns_number 13301
_diffrn_reflns_theta_full 29.00
_diffrn_reflns_theta_max 30.52
_diffrn_reflns_theta_min 2.30
_diffrn_standards_decay_% 0
_diffrn_standards_interval_count 0
_diffrn_standards_interval_time 0
_diffrn_standards_number none
_exptl_absorpt_coefficient_mu 0.337
_exptl_absorpt_correction_T_max 0.999
_exptl_absorpt_correction_T_min 0.928
_exptl_absorpt_correction_type multi-scan
_exptl_absorpt_process_details 'Semi-empirical (SADABS procedure)'
_exptl_crystal_colour black
_exptl_crystal_density_diffrn 1.181
_exptl_crystal_description plate
_exptl_crystal_F_000 546
_exptl_crystal_size_max 0.3
_exptl_crystal_size_mid 0.3
_exptl_crystal_size_min 0.1
_refine_diff_density_max 0.500
_refine_diff_density_min -0.230
_refine_diff_density_rms 0.072
_refine_ls_extinction_method none
_refine_ls_goodness_of_fit_ref 1.109
_refine_ls_hydrogen_treatment constr
_refine_ls_matrix_type full
_refine_ls_number_parameters 158
_refine_ls_number_reflns 4128
_refine_ls_number_restraints 0
_refine_ls_restrained_S_all 1.109
_refine_ls_R_factor_all 0.0514
_refine_ls_R_factor_gt 0.0454
_refine_ls_shift/su_max 0.008
_refine_ls_shift/su_mean 0.001
_refine_ls_structure_factor_coef Fsqd
_refine_ls_weighting_details 'calc w=1/[\s^2^(Fo^2^)+(0.0771P)^2^+0.1363P] where P=(Fo^2^+2Fc^2^)/3'
_refine_ls_weighting_scheme calc
_refine_ls_wR_factor_gt 0.1292
_refine_ls_wR_factor_ref 0.1319
_reflns_number_gt 3505
_reflns_number_total 4128
_reflns_threshold_expression >2sigma(I)
_cod_data_source_file ja064166xsi20060613_011807.cif
_cod_data_source_block ros5
_cod_database_code 4108999

loop_
_symmetry_equiv_pos_as_xyz
'x, y, z'
'-x+1/2, y+1/2, -z+1/2'
'-x, -y, -z'
'x-1/2, -y-1/2, z-1/2'

loop_
_atom_site_label
_atom_site_type_symbol
_atom_site_fract_x
_atom_site_fract_y
_atom_site_fract_z
_atom_site_U_iso_or_equiv
_atom_site_adp_type
_atom_site_occupancy
_atom_site_symmetry_multiplicity
_atom_site_calc_flag
_atom_site_refinement_flags
S1 S 0.17111(5) 0.11891(3) 0.53780(3) 0.03760(13) Uani 1 1 d .
S2 S 0.20203(5) -0.09583(3) 0.56770(3) 0.03478(13) Uani 1 1 d .
C21 C 0.08062(17) 0.00500(10) 0.52306(11) 0.0267(3) Uani 1 1 d .
C22 C 0.3705(2) -0.02658(14) 0.61058(14) 0.0426(4) Uani 1 1 d .
H22A H 0.4693 -0.0574 0.6420 0.051 Uiso 1 1 calc R
C23 C 0.35641(19) 0.07192(14) 0.59778(15) 0.0433(4) Uani 1 1 d .
H23A H 0.4446 0.1146 0.6207 0.052 Uiso 1 1 calc R
B1 B 0.98893(17) 0.12213(12) 0.96341(12) 0.0249(3) Uani 1 1 d .
C2 C 1.09956(17) 0.03460(12) 0.91727(12) 0.0287(3) Uani 0.50 1 d P
B2 B 1.09956(17) 0.03460(12) 0.91727(12) 0.0287(3) Uani 0.50 1 d P
B3 B 1.16045(17) 0.06972(12) 1.06109(12) 0.0257(3) Uani 1 1 d .
B4 B 0.99150(18) 0.08340(12) 1.09920(12) 0.0257(3) Uani 1 1 d .
B5 B 0.82738(16) 0.05691(12) 0.97761(12) 0.0261(3) Uani 1 1 d .
B6 B 0.89523(17) 0.02736(12) 0.86398(12) 0.0255(3) Uani 1 1 d .
C11 C 0.98132(19) 0.23675(11) 0.92719(13) 0.0369(3) Uani 1 1 d .
H11A H 0.8782 0.2516 0.8731 0.055 Uiso 0.567(19) 1 calc PR
H11B H 1.0603 0.2499 0.8921 0.055 Uiso 0.567(19) 1 calc PR
H11C H 1.0008 0.2791 0.9941 0.055 Uiso 0.567(19) 1 calc PR
H11D H 1.0813 0.2688 0.9664 0.055 Uiso 0.433(19) 1 calc PR
H11E H 0.8992 0.2705 0.9474 0.055 Uiso 0.433(19) 1 calc PR
H11F H 0.9587 0.2413 0.8455 0.055 Uiso 0.433(19) 1 calc PR
C12 C 1.1964(2) 0.06790(14) 0.83957(14) 0.0426(4) Uani 1 1 d .
H12A H 1.2492 0.0112 0.8229 0.064 Uiso 1 1 d R
H12B H 1.2711 0.1176 0.8780 0.064 Uiso 1 1 d R
H12C H 1.1269 0.0953 0.7705 0.064 Uiso 1 1 d R
C13 C 1.31213(19) 0.13596(14) 1.11622(14) 0.0402(4) Uani 1 1 d .
H13A H 1.3941 0.0946 1.1676 0.060 Uiso 0.50(2) 1 calc PR
H13B H 1.2877 0.1913 1.1584 0.060 Uiso 0.50(2) 1 calc PR
H13C H 1.3477 0.1626 1.0565 0.060 Uiso 0.50(2) 1 calc PR
H13D H 1.2923 0.2044 1.0874 0.060 Uiso 0.50(2) 1 calc PR
H13E H 1.3987 0.1077 1.0966 0.060 Uiso 0.50(2) 1 calc PR
H13F H 1.3387 0.1364 1.1985 0.060 Uiso 0.50(2) 1 calc PR
C14 C 0.9835(2) 0.16080(13) 1.19409(13) 0.0399(4) Uani 1 1 d .
H14A H 1.0852 0.1644 1.2537 0.060 Uiso 0.15(2) 1 calc PR
H14B H 0.9054 0.1384 1.2265 0.060 Uiso 0.15(2) 1 calc PR
H14C H 0.9549 0.2270 1.1602 0.060 Uiso 0.15(2) 1 calc PR
H14D H 0.8785 0.1887 1.1732 0.060 Uiso 0.85(2) 1 calc PR
H14E H 1.0583 0.2148 1.2004 0.060 Uiso 0.85(2) 1 calc PR
H14F H 1.0088 0.1262 1.2667 0.060 Uiso 0.85(2) 1 calc PR
C15 C 0.66335(19) 0.10862(13) 0.95660(15) 0.0421(4) Uani 1 1 d .
H15A H 0.5890 0.0843 0.8854 0.063 Uiso 0.38(2) 1 calc PR
H15B H 0.6743 0.1812 0.9526 0.063 Uiso 0.38(2) 1 calc PR
H15C H 0.6257 0.0922 1.0189 0.063 Uiso 0.38(2) 1 calc PR
H15D H 0.6704 0.1541 1.0191 0.063 Uiso 0.62(2) 1 calc PR
H15E H 0.5850 0.0573 0.9520 0.063 Uiso 0.62(2) 1 calc PR
H15F H 0.6336 0.1463 0.8857 0.063 Uiso 0.62(2) 1 calc PR
C16 C 0.79749(19) 0.05468(14) 0.73560(12) 0.0392(4) Uani 1 1 d .
H16A H 0.7548 -0.0065 0.6941 0.059 Uiso 1 1 calc R
H16B H 0.8656 0.0874 0.7004 0.059 Uiso 1 1 calc R
H16C H 0.7123 0.0999 0.7339 0.059 Uiso 1 1 calc R

loop_
_atom_site_aniso_label
_atom_site_aniso_U_11
_atom_site_aniso_U_22
_atom_site_aniso_U_33
_atom_site_aniso_U_23
_atom_site_aniso_U_13
_atom_site_aniso_U_12
S1 0.0399(2) 0.0306(2) 0.0386(2) 0.00214(15) 0.00823(17) -0.00627(15)
S2 0.0349(2) 0.0318(2) 0.0354(2) 0.00098(14) 0.00874(16) 0.00546(14)
C21 0.0323(7) 0.0255(6) 0.0226(6) 0.0006(5) 0.0094(5) -0.0002(5)
C22 0.0294(7) 0.0562(11) 0.0385(8) -0.0011(8) 0.0065(6) 0.0024(7)
C23 0.0322(8) 0.0514(10) 0.0422(9) -0.0023(7) 0.0072(7) -0.0102(7)
B1 0.0246(7) 0.0283(7) 0.0200(6) -0.0006(5) 0.0052(5) -0.0016(5)
C2 0.0266(7) 0.0360(8) 0.0224(6) -0.0019(6) 0.0066(5) -0.0013(6)
B2 0.0266(7) 0.0360(8) 0.0224(6) -0.0019(6) 0.0066(5) -0.0013(6)
B3 0.0232(6) 0.0313(8) 0.0201(6) -0.0005(5) 0.0040(5) -0.0027(6)
B4 0.0277(7) 0.0300(8) 0.0189(6) -0.0027(5) 0.0070(5) -0.0015(6)
B5 0.0215(6) 0.0325(8) 0.0234(7) -0.0004(6) 0.0062(5) -0.0006(6)
B6 0.0242(7) 0.0313(8) 0.0188(6) -0.0002(5) 0.0044(5) -0.0028(6)
C11 0.0430(8) 0.0326(8) 0.0329(7) 0.0030(6) 0.0099(6) -0.0018(6)
C12 0.0410(9) 0.0541(11) 0.0356(8) -0.0032(7) 0.0168(7) -0.0042(8)
C13 0.0332(8) 0.0460(9) 0.0346(8) -0.0009(7) 0.0023(6) -0.0100(7)
C14 0.0525(10) 0.0390(9) 0.0301(7) -0.0075(6) 0.0163(7) -0.0011(7)
C15 0.0300(8) 0.0467(10) 0.0485(10) 0.0024(7) 0.0116(7) 0.0052(7)
C16 0.0420(8) 0.0455(9) 0.0220(7) 0.0038(6) 0.0001(6) -0.0036(7)

loop_
_atom_type_symbol
_atom_type_description
_atom_type_scat_dispersion_real
_atom_type_scat_dispersion_imag
_atom_type_scat_source
C C 0.0033 0.0016 'International Tables Vol C Tables 4.2.6.8 and 6.1.1.4'
H H 0.0000 0.0000 'International Tables Vol C Tables 4.2.6.8 and 6.1.1.4'
B B 0.0013 0.0007 'International Tables Vol C Tables 4.2.6.8 and 6.1.1.4'
S S 0.1246 0.1234 'International Tables Vol C Tables 4.2.6.8 and 6.1.1.4'

loop_
_geom_angle_atom_site_label_1
_geom_angle_atom_site_label_2
_geom_angle_atom_site_label_3
_geom_angle
_geom_angle_site_symmetry_1
_geom_angle_site_symmetry_3
C21 S1 C23 95.15(8) . .
C21 S2 C22 95.20(8) . .
C21 C21 S1 122.22(14) 3_556 .
C21 C21 S2 122.41(14) 3_556 .
S1 C21 S2 115.37(8) . .
C23 C22 S2 117.14(13) . .
C23 C22 H22A 121.4 . .
S2 C22 H22A 121.4 . .
C22 C23 S1 117.12(13) . .
C22 C23 H23A 121.4 . .
S1 C23 H23A 121.4 . .
C11 B1 C2 121.25(12) . .
C11 B1 B5 122.94(12) . .
C2 B1 B5 107.06(11) . .
C11 B1 B4 122.69(12) . .
C2 B1 B4 107.29(11) . .
B5 B1 B4 60.20(8) . .
C11 B1 B3 121.35(12) . .
C2 B1 B3 59.78(8) . .
B5 B1 B3 107.84(11) . .
B4 B1 B3 59.81(8) . .
C11 B1 B6 121.27(12) . .
C2 B1 B6 59.46(8) . .
B5 B1 B6 60.08(8) . .
B4 B1 B6 108.30(11) . .
B3 B1 B6 107.90(11) . .
C12 C2 B5 120.56(12) . 3_757
C12 C2 B6 121.35(12) . .
B5 C2 B6 109.48(10) 3_757 .
C12 C2 B4 121.18(12) . 3_757
B5 C2 B4 60.68(9) 3_757 3_757
B6 C2 B4 60.56(9) . 3_757
C12 C2 B3 120.40(12) . .
B5 C2 B3 60.49(9) 3_757 .
B6 C2 B3 109.46(10) . .
B4 C2 B3 109.41(10) 3_757 .
C12 C2 B1 120.96(13) . .
B5 C2 B1 109.24(10) 3_757 .
B6 C2 B1 60.76(8) . .
B4 C2 B1 109.44(10) 3_757 .
B3 C2 B1 60.43(8) . .
C13 B3 C2 121.45(11) . .
C13 B3 B4 122.26(12) . .
C2 B3 B4 107.47(10) . .
C13 B3 B6 122.56(11) . 3_757
C2 B3 B6 107.45(11) . 3_757
B4 B3 B6 60.14(9) . 3_757
C13 B3 B5 121.62(12) . 3_757
C2 B3 B5 59.57(9) . 3_757
B4 B3 B5 108.22(11) . 3_757
B6 B3 B5 60.18(9) 3_757 3_757
C13 B3 B1 121.10(13) . .
C2 B3 B1 59.79(8) . .
B4 B3 B1 60.03(8) . .
B6 B3 B1 108.17(10) 3_757 .
B5 B3 B1 107.99(10) 3_757 .
C14 B4 B2 121.97(11) . 3_757
C14 B4 C2 121.97(11) . 3_757
C14 B4 B3 122.02(12) . .
B2 B4 B3 107.14(11) 3_757 .
C2 B4 B3 107.14(11) 3_757 .
C14 B4 B1 122.56(12) . .
B2 B4 B1 107.14(10) 3_757 .
C2 B4 B1 107.14(10) 3_757 .
B3 B4 B1 60.16(8) . .
C14 B4 B6 120.94(12) . 3_757
B2 B4 B6 59.63(8) 3_757 3_757
C2 B4 B6 59.63(8) 3_757 3_757
B3 B4 B6 60.04(9) . 3_757
B1 B4 B6 108.19(10) . 3_757
C14 B4 B5 122.19(12) . .
B2 B4 B5 59.54(9) 3_757 .
C2 B4 B5 59.54(9) 3_757 .
B3 B4 B5 107.83(10) . .
B1 B4 B5 59.85(8) . .
B6 B4 B5 107.82(11) 3_757 .
C15 B5 B2 121.75(12) . 3_757
C15 B5 C2 121.75(12) . 3_757
C15 B5 B1 122.57(13) . .
B2 B5 B1 107.41(10) 3_757 .
C2 B5 B1 107.41(10) 3_757 .
C15 B5 B3 120.78(12) . 3_757
B2 B5 B3 59.94(9) 3_757 3_757
C2 B5 B3 59.94(9) 3_757 3_757
B1 B5 B3 108.13(10) . 3_757
C15 B5 B4 122.06(12) . .
B2 B5 B4 59.77(9) 3_757 .
C2 B5 B4 59.77(9) 3_757 .
B1 B5 B4 59.95(8) . .
B3 B5 B4 108.23(11) 3_757 .
C15 B5 B6 121.70(12) . .
B2 B5 B6 107.51(11) 3_757 .
C2 B5 B6 107.51(11) 3_757 .
B1 B5 B6 60.25(8) . .
B3 B5 B6 59.89(8) 3_757 .
B4 B5 B6 108.24(10) . .
C16 B6 C2 122.11(11) . .
C16 B6 B3 122.61(12) . 3_757
C2 B6 B3 107.10(11) . 3_757
C16 B6 B4 122.09(12) . 3_757
C2 B6 B4 59.81(9) . 3_757
B3 B6 B4 59.82(9) 3_757 3_757
C16 B6 B5 122.03(12) . .
C2 B6 B5 107.00(10) . .
B3 B6 B5 59.93(9) 3_757 .
B4 B6 B5 107.77(10) 3_757 .
C16 B6 B1 121.14(13) . .
C2 B6 B1 59.78(8) . .
B3 B6 B1 107.70(10) 3_757 .
B4 B6 B1 108.06(10) 3_757 .
B5 B6 B1 59.67(8) . .
B1 C11 H11A 109.5 . .
B1 C11 H11B 109.5 . .
H11A C11 H11B 109.5 . .
B1 C11 H11C 109.5 . .
H11A C11 H11C 109.5 . .
H11B C11 H11C 109.5 . .
B1 C11 H11D 109.5 . .
H11A C11 H11D 141.1 . .
H11B C11 H11D 56.3 . .
H11C C11 H11D 56.3 . .
B1 C11 H11E 109.5 . .
H11A C11 H11E 56.3 . .
H11B C11 H11E 141.1 . .
H11C C11 H11E 56.3 . .
H11D C11 H11E 109.5 . .
B1 C11 H11F 109.5 . .
H11A C11 H11F 56.3 . .
H11B C11 H11F 56.3 . .
H11C C11 H11F 141.1 . .
H11D C11 H11F 109.5 . .
H11E C11 H11F 109.5 . .
C2 C12 H12A 109.7 . .
C2 C12 H12B 109.5 . .
H12A C12 H12B 109.5 . .
C2 C12 H12C 109.1 . .
H12A C12 H12C 109.5 . .
H12B C12 H12C 109.5 . .
B3 C13 H13A 109.5 . .
B3 C13 H13B 109.5 . .
H13A C13 H13B 109.5 . .
B3 C13 H13C 109.5 . .
H13A C13 H13C 109.5 . .
H13B C13 H13C 109.5 . .
B3 C13 H13D 109.5 . .
H13A C13 H13D 141.1 . .
H13B C13 H13D 56.3 . .
H13C C13 H13D 56.3 . .
B3 C13 H13E 109.5 . .
H13A C13 H13E 56.3 . .
H13B C13 H13E 141.1 . .
H13C C13 H13E 56.3 . .
H13D C13 H13E 109.5 . .
B3 C13 H13F 109.5 . .
H13A C13 H13F 56.3 . .
H13B C13 H13F 56.3 . .
H13C C13 H13F 141.1 . .
H13D C13 H13F 109.5 . .
H13E C13 H13F 109.5 . .
B4 C14 H14A 109.5 . .
B4 C14 H14B 109.5 . .
H14A C14 H14B 109.5 . .
B4 C14 H14C 109.5 . .
H14A C14 H14C 109.5 . .
H14B C14 H14C 109.5 . .
B4 C14 H14D 109.5 . .
H14A C14 H14D 141.1 . .
H14B C14 H14D 56.3 . .
H14C C14 H14D 56.3 . .
B4 C14 H14E 109.5 . .
H14A C14 H14E 56.3 . .
H14B C14 H14E 141.1 . .
H14C C14 H14E 56.3 . .
H14D C14 H14E 109.5 . .
B4 C14 H14F 109.5 . .
H14A C14 H14F 56.3 . .
H14B C14 H14F 56.3 . .
H14C C14 H14F 141.1 . .
H14D C14 H14F 109.5 . .
H14E C14 H14F 109.5 . .
B5 C15 H15A 109.5 . .
B5 C15 H15B 109.5 . .
H15A C15 H15B 109.5 . .
B5 C15 H15C 109.5 . .
H15A C15 H15C 109.5 . .
H15B C15 H15C 109.5 . .
B5 C15 H15D 109.5 . .
H15A C15 H15D 141.1 . .
H15B C15 H15D 56.3 . .
H15C C15 H15D 56.3 . .
B5 C15 H15E 109.5 . .
H15A C15 H15E 56.3 . .
H15B C15 H15E 141.1 . .
H15C C15 H15E 56.3 . .
H15D C15 H15E 109.5 . .
B5 C15 H15F 109.5 . .
H15A C15 H15F 56.3 . .
H15B C15 H15F 56.3 . .
H15C C15 H15F 141.1 . .
H15D C15 H15F 109.5 . .
H15E C15 H15F 109.5 . .
B6 C16 H16A 109.5 . .
B6 C16 H16B 109.5 . .
H16A C16 H16B 109.5 . .
B6 C16 H16C 109.5 . .
H16A C16 H16C 109.5 . .
H16B C16 H16C 109.5 . .

loop_
_geom_bond_atom_site_label_1
_geom_bond_atom_site_label_2
_geom_bond_distance
_geom_bond_site_symmetry_2
S1 C21 1.7154(14) .
S1 C23 1.7249(18) .
S2 C21 1.7180(14) .
S2 C22 1.7218(18) .
C21 C21 1.397(3) 3_556
C22 C23 1.330(3) .
C22 H22A 0.9500 .
C23 H23A 0.9500 .
B1 C11 1.596(2) .
B1 C2 1.768(2) .
B1 B5 1.775(2) .
B1 B4 1.777(2) .
B1 B3 1.779(2) .
B1 B6 1.786(2) .
C2 C12 1.587(2) .
C2 B5 1.761(2) 3_757
C2 B6 1.762(2) .
C2 B4 1.765(2) 3_757
C2 B3 1.768(2) .
B3 C13 1.595(2) .
B3 B4 1.773(2) .
B3 B6 1.777(2) 3_757
B3 B5 1.778(2) 3_757
B4 C14 1.600(2) .
B4 B2 1.765(2) 3_757
B4 C2 1.765(2) 3_757
B4 B6 1.779(2) 3_757
B4 B5 1.782(2) .
B5 C15 1.591(2) .
B5 B2 1.761(2) 3_757
B5 C2 1.761(2) 3_757
B5 B3 1.778(2) 3_757
B5 B6 1.782(2) .
B6 C16 1.603(2) .
B6 B3 1.777(2) 3_757
B6 B4 1.779(2) 3_757
C11 H11A 0.9800 .
C11 H11B 0.9800 .
C11 H11C 0.9800 .
C11 H11D 0.9800 .
C11 H11E 0.9800 .
C11 H11F 0.9800 .
C12 H12A 0.9600 .
C12 H12B 0.9600 .
C12 H12C 0.9600 .
C13 H13A 0.9800 .
C13 H13B 0.9800 .
C13 H13C 0.9800 .
C13 H13D 0.9800 .
C13 H13E 0.9800 .
C13 H13F 0.9800 .
C14 H14A 0.9800 .
C14 H14B 0.9800 .
C14 H14C 0.9800 .
C14 H14D 0.9800 .
C14 H14E 0.9800 .
C14 H14F 0.9800 .
C15 H15A 0.9800 .
C15 H15B 0.9800 .
C15 H15C 0.9800 .
C15 H15D 0.9800 .
C15 H15E 0.9800 .
C15 H15F 0.9800 .
C16 H16A 0.9800 .
C16 H16B 0.9800 .
C16 H16C 0.9800 .
